data_7155640
loop_
_publ_author_name
'Fujikawa, Takao'
'Mitoma, Nobuhiko'
'Wakamiya, Atsushi'
'Saeki, Akinori'
'Segawa, Yasutomo'
'Itami, Kenichiro'

_publ_section_title
;
 Synthesis, Properties, and Crystal Structures of \p-Extended Double
 [6]Helicenes: Contorted Multi-Dimensional Stacking Lattice
;
_journal_name_full 'Org. Biomol. Chem.'
_journal_paper_doi 10.1039/C7OB00987A
_journal_year 2017
_chemical_formula_sum 'C76.5 H64'
_chemical_formula_weight 983.27
_space_group_crystal_system triclinic
_space_group_IT_number 2
_space_group_name_Hall '-P 1'
_space_group_name_H-M_alt 'P -1'
_symmetry_cell_setting triclinic
_symmetry_space_group_name_Hall '-P 1'
_symmetry_space_group_name_H-M 'P -1'
_atom_sites_solution_hydrogens geom
_audit_creation_method SHELXL-2014/7
_audit_update_record
;
2017-04-07 deposited with the CCDC.
2017-05-12 downloaded from the CCDC.
;
_cell_angle_alpha 63.011(5)
_cell_angle_beta 72.188(7)
_cell_angle_gamma 78.909(7)
_cell_formula_units_Z 2
_cell_length_a 11.0983(7)
_cell_length_b 16.4648(10)
_cell_length_c 16.7317(8)
_cell_measurement_reflns_used 3567
_cell_measurement_temperature 123
_cell_measurement_theta_max 25.4
_cell_measurement_theta_min 3.0
_cell_volume 2588.7(3)
_computing_cell_refinement
;
Rigaku CrystalClear-SM Expert 2.1 b29
;
_computing_data_collection
;
Rigaku CrystalClear-SM Expert 2.1 b29
;
_computing_data_reduction
;
Rigaku CrystalClear-SM Expert 2.1 b29
;
_computing_molecular_graphics 'Yadokari-XG 2009 (Wakita Nemoto et al., 2009)'
_computing_publication_material 'Yadokari-XG 2009 (Wakita,Nemoto et al., 2009)'
_computing_structure_refinement 'SHELXL-2014/7 (Sheldrick, 2014)'
_computing_structure_solution SIR-97
_diffrn_ambient_temperature 123
_diffrn_detector_area_resol_mean 5.8140
_diffrn_measured_fraction_theta_full 0.965
_diffrn_measured_fraction_theta_max 0.965
_diffrn_measurement_device_type
;
Rigaku CrystalClear-SM Expert 2.1 b29
;
_diffrn_measurement_method 'profile data from \w-scans'
_diffrn_radiation_monochromator Confocal
_diffrn_radiation_type MoK\a
_diffrn_radiation_wavelength 0.71075
_diffrn_reflns_av_R_equivalents 0.0414
_diffrn_reflns_av_unetI/netI 0.0406
_diffrn_reflns_Laue_measured_fraction_full 0.965
_diffrn_reflns_Laue_measured_fraction_max 0.965
_diffrn_reflns_limit_h_max 10
_diffrn_reflns_limit_h_min -13
_diffrn_reflns_limit_k_max 19
_diffrn_reflns_limit_k_min -18
_diffrn_reflns_limit_l_max 19
_diffrn_reflns_limit_l_min -19
_diffrn_reflns_number 19357
_diffrn_reflns_point_group_measured_fraction_full 0.965
_diffrn_reflns_point_group_measured_fraction_max 0.965
_diffrn_reflns_theta_full 24.999
_diffrn_reflns_theta_max 24.999
_diffrn_reflns_theta_min 3.011
_diffrn_source 'Rotating Anode'
_exptl_absorpt_coefficient_mu 0.071
_exptl_absorpt_correction_T_max 1.000
_exptl_absorpt_correction_T_min 0.863
_exptl_absorpt_correction_type multi-scan
_exptl_absorpt_process_details 'Jacobson, R. (1998) Private communication'
_exptl_crystal_colour Red
_exptl_crystal_density_diffrn 1.261
_exptl_crystal_description Block
_exptl_crystal_F_000 1046
_exptl_crystal_size_max 0.20
_exptl_crystal_size_mid 0.10
_exptl_crystal_size_min 0.10
_refine_diff_density_max 0.579
_refine_diff_density_min -0.258
_refine_diff_density_rms 0.052
_refine_ls_extinction_method none
_refine_ls_goodness_of_fit_ref 1.187
_refine_ls_matrix_type full
_refine_ls_number_parameters 788
_refine_ls_number_reflns 8814
_refine_ls_number_restraints 137
_refine_ls_restrained_S_all 1.192
_refine_ls_R_factor_all 0.1027
_refine_ls_R_factor_gt 0.0713
_refine_ls_shift/su_max 0.000
_refine_ls_shift/su_mean 0.000
_refine_ls_structure_factor_coef Fsqd
_refine_ls_weighting_details 'w=1/[\s^2^(Fo^2^)+(0.0573P)^2^+3.3292P] where P=(Fo^2^+2Fc^2^)/3'
_refine_ls_weighting_scheme calc
_refine_ls_wR_factor_gt 0.1617
_refine_ls_wR_factor_ref 0.1990
_reflns_Friedel_coverage 0.000
_reflns_number_gt 6425
_reflns_number_total 8814
_reflns_threshold_expression 'I > 2\s(I)'
_cod_data_source_file c7ob00987a2.cif
_cod_data_source_block 2
_cod_depositor_comments
;
The following automatic conversions were performed:

'_symmetry_cell_setting' value 'Triclinic' changed to 'triclinic'
according to
/home/data/users/saulius/crontab/automatic-downloads/rss-feeds/RSC/lib/dictionaries/cif_core.dic
dictionary named 'cif_core.dic' version 2.4.2 from 2011-04-26.

'_exptl_absorpt_correction_type' value 'Multi-scan' changed to
'multi-scan' according to
/home/data/users/saulius/crontab/automatic-downloads/rss-feeds/RSC/lib/dictionaries/cif_core.dic
dictionary named 'cif_core.dic' version 2.4.2 from 2011-04-26.

Automatic conversion script
Id: cif_fix_values 4973 2017-02-22 13:04:09Z antanas 
;
_cod_original_formula_sum 'C76.50 H64'
_cod_database_code 7155640
_shelx_shelxl_version_number 2014/7
_shelx_space_group_comment
;
The symmetry employed for this shelxl refinement is uniquely defined
by the following loop, which should always be used as a source of
symmetry information in preference to the above space-group names.
They are only intended as comments.
;
_shelx_estimated_absorpt_t_min 0.986
_shelx_estimated_absorpt_t_max 0.993

loop_
_space_group_symop_operation_xyz
'x, y, z'
'-x, -y, -z'

loop_
_atom_site_label
_atom_site_type_symbol
_atom_site_fract_x
_atom_site_fract_y
_atom_site_fract_z
_atom_site_U_iso_or_equiv
_atom_site_adp_type
_atom_site_occupancy
_atom_site_site_symmetry_order
_atom_site_calc_flag
_atom_site_refinement_flags_posn
_atom_site_refinement_flags_adp
_atom_site_refinement_flags_occupancy
_atom_site_disorder_assembly
_atom_site_disorder_group
C1 C 0.8789(3) 0.6001(2) 0.5892(2) 0.0252(6) Uani 1 1 d . . . . .
C2 C 0.9275(3) 0.6691(2) 0.5966(2) 0.0319(7) Uani 1 1 d . . . . .
H1 H 0.8998 0.7309 0.5647 0.038 Uiso 1 1 calc R U . . .
C3 C 1.0132(3) 0.6502(2) 0.6484(3) 0.0405(9) Uani 1 1 d . . . . .
C4 C 1.0553(3) 0.5594(2) 0.6933(2) 0.0352(8) Uani 1 1 d . . . . .
H2 H 1.1129 0.5446 0.7305 0.042 Uiso 1 1 calc R U . . .
C5 C 1.0146(3) 0.4912(2) 0.6844(2) 0.0308(7) Uani 1 1 d . . . . .
H3 H 1.0470 0.4302 0.7141 0.037 Uiso 1 1 calc R U . . .
C6 C 0.9261(3) 0.5089(2) 0.6326(2) 0.0248(6) Uani 1 1 d . . . . .
C7 C 0.8891(3) 0.4367(2) 0.6195(2) 0.0261(7) Uani 1 1 d . . . . .
C8 C 0.9299(3) 0.3452(2) 0.6643(2) 0.0324(7) Uani 1 1 d . . . . .
H4 H 0.9790 0.3289 0.7076 0.039 Uiso 1 1 calc R U . . .
C9 C 0.9006(3) 0.2783(2) 0.6468(2) 0.0363(8) Uani 1 1 d . . . . .
H5 H 0.9318 0.2169 0.6764 0.044 Uiso 1 1 calc R U . . .
C10 C 0.8259(3) 0.3001(2) 0.5863(2) 0.0341(8) Uani 1 1 d . . . . .
H6 H 0.8063 0.2534 0.5747 0.041 Uiso 1 1 calc R U . . .
C11 C 0.7788(3) 0.3896(2) 0.5422(2) 0.0274(7) Uani 1 1 d . . . . .
C12 C 0.8127(3) 0.45961(19) 0.5570(2) 0.0235(6) Uani 1 1 d . . . . .
C13 C 0.6588(3) 0.50496(19) 0.43019(19) 0.0226(6) Uani 1 1 d . . . . .
C14 C 0.6970(3) 0.41219(19) 0.4798(2) 0.0260(7) Uani 1 1 d . . . . .
C15 C 0.6578(3) 0.3453(2) 0.4661(2) 0.0332(7) Uani 1 1 d . . . . .
H7 H 0.6793 0.2828 0.5012 0.040 Uiso 1 1 calc R U . . .
C16 C 0.5884(3) 0.3680(2) 0.4023(2) 0.0340(8) Uani 1 1 d . . . . .
H8 H 0.5633 0.3211 0.3937 0.041 Uiso 1 1 calc R U . . .
C17 C 0.5552(3) 0.4575(2) 0.3513(2) 0.0289(7) Uani 1 1 d . . . . .
H9 H 0.5099 0.4720 0.3062 0.035 Uiso 1 1 calc R U . . .
C18 C 0.5872(3) 0.5279(2) 0.3647(2) 0.0237(6) Uani 1 1 d . . . . .
C19 C 0.5440(3) 0.6225(2) 0.3167(2) 0.0246(6) Uani 1 1 d . . . . .
C20 C 0.4596(3) 0.6473(2) 0.2603(2) 0.0306(7) Uani 1 1 d . . . . .
H10 H 0.4364 0.6018 0.2487 0.037 Uiso 1 1 calc R U . . .
C21 C 0.4101(3) 0.7347(2) 0.2217(2) 0.0339(8) Uani 1 1 d . . . . .
H11 H 0.3559 0.7494 0.1821 0.041 Uiso 1 1 calc R U . . .
C22 C 0.4385(3) 0.8030(2) 0.2399(2) 0.0293(7) Uani 1 1 d . . . . .
C23 C 0.5227(3) 0.7802(2) 0.2934(2) 0.0259(7) Uani 1 1 d . . . . .
H12 H 0.5425 0.8261 0.3060 0.031 Uiso 1 1 calc R U . . .
C24 C 0.5811(3) 0.69168(19) 0.33028(19) 0.0225(6) Uani 1 1 d . . . . .
C25 C 0.6692(3) 0.66807(19) 0.38891(19) 0.0218(6) Uani 1 1 d . . . . .
C26 C 0.6958(3) 0.57623(19) 0.44377(19) 0.0214(6) Uani 1 1 d . . . . .
C27 C 0.7679(3) 0.55334(19) 0.51050(19) 0.0231(6) Uani 1 1 d . . . . .
C28 C 0.7898(3) 0.62151(19) 0.53214(19) 0.0217(6) Uani 1 1 d . . . . .
C29 C 0.7362(3) 0.71339(19) 0.48780(19) 0.0213(6) Uani 1 1 d . . . . .
C30 C 0.7136(3) 0.73759(19) 0.40090(19) 0.0215(6) Uani 1 1 d . . . . .
C31 C 0.7383(3) 0.82966(19) 0.3314(2) 0.0226(6) Uani 1 1 d . . . . .
C32 C 0.7289(3) 0.89862(19) 0.3606(2) 0.0235(6) Uani 1 1 d . . . . .
C33 C 0.6985(3) 0.87535(18) 0.4585(2) 0.0219(6) Uani 1 1 d . . . . .
C34 C 0.7024(2) 0.78360(18) 0.52235(19) 0.0201(6) Uani 1 1 d . . . . .
C35 C 0.6562(3) 0.76077(19) 0.6216(2) 0.0222(6) Uani 1 1 d . . . . .
C36 C 0.6360(3) 0.67045(19) 0.6887(2) 0.0234(6) Uani 1 1 d . . . . .
H13 H 0.6513 0.6232 0.6685 0.028 Uiso 1 1 calc R U . . .
C37 C 0.5950(3) 0.6473(2) 0.7827(2) 0.0288(7) Uani 1 1 d . . . . .
C38 C 0.5679(3) 0.7177(2) 0.8114(2) 0.0356(8) Uani 1 1 d . . . . .
H14 H 0.5407 0.7035 0.8757 0.043 Uiso 1 1 calc R U . . .
C39 C 0.5799(3) 0.8067(2) 0.7482(2) 0.0342(8) Uani 1 1 d . . . . .
H15 H 0.5579 0.8534 0.7696 0.041 Uiso 1 1 calc R U . . .
C40 C 0.6241(3) 0.8313(2) 0.6521(2) 0.0253(6) Uani 1 1 d . . . . .
C41 C 0.6352(3) 0.9267(2) 0.5850(2) 0.0267(7) Uani 1 1 d . . . . .
C42 C 0.6093(3) 0.9975(2) 0.6132(2) 0.0319(7) Uani 1 1 d . . . . .
H16 H 0.5864 0.9837 0.6773 0.038 Uiso 1 1 calc R U . . .
C43 C 0.6166(3) 1.0872(2) 0.5487(2) 0.0370(8) Uani 1 1 d . . . . .
H17 H 0.5978 1.1348 0.5688 0.044 Uiso 1 1 calc R U . . .
C44 C 0.6511(3) 1.1084(2) 0.4555(2) 0.0326(7) Uani 1 1 d . . . . .
H18 H 0.6561 1.1706 0.4121 0.039 Uiso 1 1 calc R U . . .
C45 C 0.6788(3) 1.04074(19) 0.4233(2) 0.0266(7) Uani 1 1 d . . . . .
C46 C 0.6696(3) 0.94778(19) 0.4891(2) 0.0239(6) Uani 1 1 d . . . . .
C47 C 0.7413(3) 0.9929(2) 0.2937(2) 0.0285(7) Uani 1 1 d . . . . .
C48 C 0.7166(3) 1.0639(2) 0.3235(2) 0.0284(7) Uani 1 1 d . . . . .
C49 C 0.7281(3) 1.1534(2) 0.2578(2) 0.0410(9) Uani 1 1 d . . . . .
H19 H 0.7126 1.2011 0.2775 0.049 Uiso 1 1 calc R U . . .
C50 C 0.7617(4) 1.1748(2) 0.1641(3) 0.0506(10) Uani 1 1 d . . . . .
H20 H 0.7688 1.2368 0.1202 0.061 Uiso 1 1 calc R U . . .
C51 C 0.7850(4) 1.1069(2) 0.1342(2) 0.0456(9) Uani 1 1 d . . . . .
H21 H 0.8081 1.1225 0.0696 0.055 Uiso 1 1 calc R U . . .
C52 C 0.7750(3) 1.0150(2) 0.1975(2) 0.0327(7) Uani 1 1 d . . . . .
C53 C 0.8026(3) 0.9416(2) 0.1672(2) 0.0310(7) Uani 1 1 d . . . . .
C54 C 0.8485(3) 0.9590(2) 0.0727(2) 0.0376(8) Uani 1 1 d . . . . .
H22 H 0.8552 1.0205 0.0274 0.045 Uiso 1 1 calc R U . . .
C55 C 0.8837(3) 0.8900(2) 0.0445(2) 0.0379(8) Uani 1 1 d . . . . .
H23 H 0.9118 0.9044 -0.0198 0.045 Uiso 1 1 calc R U . . .
C56 C 0.8790(3) 0.7980(2) 0.1093(2) 0.0320(7) Uani 1 1 d . . . . .
C57 C 0.8300(3) 0.7808(2) 0.2014(2) 0.0270(7) Uani 1 1 d . . . . .
H24 H 0.8247 0.7190 0.2461 0.032 Uiso 1 1 calc R U . . .
C58 C 0.7875(3) 0.8502(2) 0.2328(2) 0.0251(6) Uani 1 1 d . . . . .
C59 C 1.0388(11) 0.7109(8) 0.6829(7) 0.031(3) Uani 0.389(6) 1 d D . P A 1
H90 H 1.0414 0.7729 0.6317 0.037 Uiso 0.389(6) 1 calc R U P A 1
H91 H 1.1261 0.6931 0.6913 0.037 Uiso 0.389(6) 1 calc R U P A 1
C61 C 0.955(2) 0.7213(11) 0.7732(10) 0.088(8) Uani 0.389(6) 1 d D . P A 1
H92 H 0.8646 0.7326 0.7719 0.105 Uiso 0.389(6) 1 calc R U P A 1
H93 H 0.9808 0.7738 0.7765 0.105 Uiso 0.389(6) 1 calc R U P A 1
C63 C 0.9738(9) 0.6295(7) 0.8614(6) 0.051(3) Uani 0.389(6) 1 d D . P A 1
H94 H 0.9097 0.6315 0.9167 0.061 Uiso 0.389(6) 1 calc R U P A 1
H95 H 0.9572 0.5773 0.8530 0.061 Uiso 0.389(6) 1 calc R U P A 1
C64 C 0.3763(3) 0.8984(2) 0.2034(2) 0.0383(8) Uani 1 1 d D . . . .
H33 H 0.3266 0.9122 0.2565 0.046 Uiso 1 1 calc R U . . .
H34 H 0.3165 0.9005 0.1690 0.046 Uiso 1 1 calc R U . . .
C65 C 0.4703(3) 0.9720(2) 0.1398(2) 0.0390(8) Uani 1 1 d D U . . .
H35 H 0.5257 0.9714 0.1765 0.047 Uiso 0.53(6) 1 calc R U P B 1
H36 H 0.5248 0.9537 0.0908 0.047 Uiso 0.53(6) 1 calc R U P B 1
H37 H 0.5249 0.9578 0.0881 0.047 Uiso 0.47(6) 1 calc R U P B 2
H38 H 0.5249 0.9763 0.1746 0.047 Uiso 0.47(6) 1 calc R U P B 2
C66 C 0.420(2) 1.0694(8) 0.0928(14) 0.040(3) Uani 0.53(6) 1 d D U P B 1
H70 H 0.3632 1.0880 0.1410 0.047 Uiso 0.53(6) 1 calc R U P B 1
H71 H 0.3686 1.0716 0.0528 0.047 Uiso 0.53(6) 1 calc R U P B 1
C67 C 0.522(3) 1.1388(9) 0.0338(13) 0.046(3) Uani 0.53(6) 1 d D U P B 1
H72 H 0.4808 1.1998 0.0061 0.069 Uiso 0.53(6) 1 calc R U P B 1
H73 H 0.5719 1.1388 0.0729 0.069 Uiso 0.53(6) 1 calc R U P B 1
H74 H 0.5773 1.1224 -0.0154 0.069 Uiso 0.53(6) 1 calc R U P B 1
C68 C 0.389(3) 1.0633(11) 0.1022(19) 0.052(4) Uani 0.47(6) 1 d D U P B 2
H75 H 0.3363 1.0584 0.0669 0.062 Uiso 0.47(6) 1 calc R U P B 2
H76 H 0.3325 1.0753 0.1548 0.062 Uiso 0.47(6) 1 calc R U P B 2
C69 C 0.475(3) 1.1422(11) 0.0397(14) 0.048(4) Uani 0.47(6) 1 d D U P B 2
H77 H 0.4234 1.1991 0.0166 0.072 Uiso 0.47(6) 1 calc R U P B 2
H78 H 0.5272 1.1475 0.0751 0.072 Uiso 0.47(6) 1 calc R U P B 2
H79 H 0.5309 1.1306 -0.0127 0.072 Uiso 0.47(6) 1 calc R U P B 2
C70 C 0.5913(3) 0.5482(2) 0.8516(2) 0.0326(7) Uani 1 1 d . . . . .
H39 H 0.5711 0.5113 0.8248 0.039 Uiso 1 1 calc R U . . .
H40 H 0.5237 0.5418 0.9084 0.039 Uiso 1 1 calc R U . . .
C71 C 0.7191(3) 0.5124(2) 0.8765(2) 0.0351(8) Uani 1 1 d . . . . .
H41 H 0.7858 0.5208 0.8189 0.042 Uiso 1 1 calc R U . . .
H42 H 0.7382 0.5503 0.9027 0.042 Uiso 1 1 calc R U . . .
C72 C 0.7267(4) 0.4125(2) 0.9453(2) 0.0385(8) Uani 1 1 d . . . . .
H43 H 0.8099 0.3980 0.9607 0.046 Uiso 1 1 calc R U . . .
H44 H 0.6601 0.4037 1.0031 0.046 Uiso 1 1 calc R U . . .
C73 C 0.7108(4) 0.3462(2) 0.9098(3) 0.0539(11) Uani 1 1 d . . . . .
H45 H 0.6237 0.3532 0.9042 0.081 Uiso 1 1 calc R U . . .
H46 H 0.7285 0.2835 0.9533 0.081 Uiso 1 1 calc R U . . .
H47 H 0.7700 0.3589 0.8490 0.081 Uiso 1 1 calc R U . . .
C74 C 0.9303(3) 0.7208(2) 0.0798(2) 0.0402(8) Uani 1 1 d D . . . .
C75 C 0.8318(4) 0.6545(2) 0.1056(2) 0.0445(9) Uani 1 1 d D . . . .
H48 H 0.7966 0.6294 0.1735 0.053 Uiso 0.670(6) 1 calc R U P C 1
H49 H 0.7615 0.6899 0.0767 0.053 Uiso 0.670(6) 1 calc R U P C 1
H50 H 0.8750 0.6010 0.0940 0.053 Uiso 0.330(6) 1 calc R U P C 2
H51 H 0.7907 0.6325 0.1727 0.053 Uiso 0.330(6) 1 calc R U P C 2
C76 C 0.8741(6) 0.5748(4) 0.0792(4) 0.0514(17) Uani 0.670(6) 1 d D . P C 1
H80 H 0.9418 0.5377 0.1101 0.062 Uiso 0.670(6) 1 calc R U P C 1
H81 H 0.9120 0.5994 0.0115 0.062 Uiso 0.670(6) 1 calc R U P C 1
C77 C 0.7719(7) 0.5122(5) 0.1031(5) 0.067(2) Uani 0.670(6) 1 d D . P C 1
H82 H 0.8092 0.4633 0.0831 0.100 Uiso 0.670(6) 1 calc R U P C 1
H83 H 0.7352 0.4855 0.1702 0.100 Uiso 0.670(6) 1 calc R U P C 1
H84 H 0.7053 0.5474 0.0713 0.100 Uiso 0.670(6) 1 calc R U P C 1
C78 C 0.7359(9) 0.6940(6) 0.0551(7) 0.034(3) Uani 0.330(6) 1 d D . P C 2
H85 H 0.7753 0.7281 -0.0117 0.041 Uiso 0.330(6) 1 calc R U P C 2
H86 H 0.6775 0.7369 0.0778 0.041 Uiso 0.330(6) 1 calc R U P C 2
C79 C 0.6626(10) 0.6157(7) 0.0698(7) 0.042(3) Uani 0.330(6) 1 d D . P C 2
H87 H 0.5963 0.6410 0.0359 0.064 Uiso 0.330(6) 1 calc R U P C 2
H88 H 0.7212 0.5738 0.0469 0.064 Uiso 0.330(6) 1 calc R U P C 2
H89 H 0.6236 0.5825 0.1360 0.064 Uiso 0.330(6) 1 calc R U P C 2
C80 C 0.9358(10) 0.9814(8) 0.7568(7) 0.089(3) Uani 0.5 1 d D U P D -1
H52 H 0.9192 1.0265 0.7826 0.133 Uiso 0.5 1 calc R U P D -1
H53 H 0.8645 0.9420 0.7852 0.133 Uiso 0.5 1 calc R U P D -1
H54 H 1.0136 0.9441 0.7699 0.133 Uiso 0.5 1 calc R U P D -1
C81 C 0.9519(9) 1.0323(5) 0.6487(6) 0.063(2) Uani 0.5 1 d D U P D -1
H55 H 0.8738 1.0705 0.6351 0.076 Uiso 0.5 1 calc R U P D -1
H56 H 1.0233 1.0726 0.6198 0.076 Uiso 0.5 1 calc R U P D -1
C82 C 0.9780(10) 0.9614(6) 0.6082(6) 0.071(2) Uani 0.5 1 d D U P D -1
H57 H 0.9054 0.9222 0.6359 0.085 Uiso 0.5 1 calc R U P D -1
H58 H 1.0545 0.9219 0.6237 0.085 Uiso 0.5 1 calc R U P D -1
C83 C 0.998(5) 1.0099(15) 0.5020(13) 0.066(4) Uani 0.5 1 d D U P D -1
H59 H 0.9217 1.0502 0.4877 0.079 Uiso 0.5 1 calc R U P D -1
H60 H 1.0704 1.0492 0.4755 0.079 Uiso 0.5 1 calc R U P D -1
C84 C 1.0240(11) 0.9461(7) 0.4543(8) 0.083(3) Uani 0.5 1 d D U P D -1
H61 H 1.0356 0.9823 0.3874 0.124 Uiso 0.5 1 calc R U P D -1
H62 H 1.1010 0.9070 0.4663 0.124 Uiso 0.5 1 calc R U P D -1
H63 H 0.9520 0.9080 0.4785 0.124 Uiso 0.5 1 calc R U P D -1
C85 C 1.1062(11) 0.6119(8) 0.8803(8) 0.071(4) Uani 0.389(6) 1 d D . P A 1
H96 H 1.1091 0.5545 0.9354 0.107 Uiso 0.389(6) 1 calc R U P A 1
H97 H 1.1707 0.6079 0.8268 0.107 Uiso 0.389(6) 1 calc R U P A 1
H98 H 1.1230 0.6622 0.8907 0.107 Uiso 0.389(6) 1 calc R U P A 1
C91 C 0.9824(6) 0.7819(4) 0.6941(4) 0.0437(17) Uani 0.611(6) 1 d D . P A 2
H99 H 1.0208 0.8363 0.6840 0.052 Uiso 0.611(6) 1 calc R U P A 2
H100 H 0.9039 0.8027 0.6720 0.052 Uiso 0.611(6) 1 calc R U P A 2
C93 C 0.8626(8) 0.7768(6) 0.8479(5) 0.076(3) Uani 0.611(6) 1 d D . P A 2
H101 H 0.8402 0.7375 0.9145 0.115 Uiso 0.611(6) 1 calc R U P A 2
H102 H 0.9078 0.8282 0.8364 0.115 Uiso 0.611(6) 1 calc R U P A 2
H103 H 0.7852 0.8001 0.8258 0.115 Uiso 0.611(6) 1 calc R U P A 2
C90 C 1.0731(7) 0.7340(5) 0.6399(5) 0.0314(16) Uani 0.611(6) 1 d D . P A 2
H104 H 1.1509 0.7124 0.6628 0.038 Uiso 0.611(6) 1 calc R U P A 2
H105 H 1.0974 0.7776 0.5739 0.038 Uiso 0.611(6) 1 calc R U P A 2
C92 C 0.9504(9) 0.7200(8) 0.7949(7) 0.058(3) Uani 0.611(6) 1 d D . P A 2
H106 H 1.0287 0.6959 0.8169 0.069 Uiso 0.611(6) 1 calc R U P A 2
H107 H 0.9056 0.6677 0.8063 0.069 Uiso 0.611(6) 1 calc R U P A 2

loop_
_atom_site_aniso_label
_atom_site_aniso_U_11
_atom_site_aniso_U_22
_atom_site_aniso_U_33
_atom_site_aniso_U_23
_atom_site_aniso_U_13
_atom_site_aniso_U_12
C1 0.0229(15) 0.0339(17) 0.0240(15) -0.0186(13) -0.0034(12) -0.0004(12)
C2 0.0311(17) 0.0311(17) 0.0422(19) -0.0223(15) -0.0147(15) 0.0056(13)
C3 0.0308(18) 0.052(2) 0.060(2) -0.0404(19) -0.0196(17) 0.0089(16)
C4 0.0293(17) 0.051(2) 0.0381(19) -0.0303(17) -0.0170(15) 0.0118(15)
C5 0.0310(17) 0.0381(18) 0.0265(16) -0.0174(14) -0.0093(13) 0.0035(14)
C6 0.0245(15) 0.0288(16) 0.0229(15) -0.0141(13) -0.0070(12) 0.0046(12)
C7 0.0251(15) 0.0278(16) 0.0247(16) -0.0136(13) -0.0051(12) 0.0042(12)
C8 0.0375(18) 0.0311(18) 0.0295(17) -0.0120(14) -0.0154(14) 0.0051(14)
C9 0.048(2) 0.0224(17) 0.0367(19) -0.0103(14) -0.0165(16) 0.0066(14)
C10 0.0428(19) 0.0250(17) 0.0377(19) -0.0149(14) -0.0138(15) 0.0010(14)
C11 0.0306(16) 0.0233(16) 0.0271(16) -0.0116(13) -0.0051(13) -0.0005(12)
C12 0.0257(15) 0.0203(15) 0.0236(15) -0.0101(12) -0.0045(12) 0.0000(12)
C13 0.0231(15) 0.0226(15) 0.0242(15) -0.0133(12) -0.0029(12) -0.0020(12)
C14 0.0278(16) 0.0247(16) 0.0267(16) -0.0124(13) -0.0066(13) -0.0009(12)
C15 0.0387(18) 0.0212(16) 0.0421(19) -0.0149(14) -0.0107(15) -0.0025(13)
C16 0.0360(18) 0.0291(18) 0.048(2) -0.0233(16) -0.0124(16) -0.0041(14)
C17 0.0304(16) 0.0306(17) 0.0339(17) -0.0187(14) -0.0104(14) -0.0027(13)
C18 0.0210(14) 0.0286(16) 0.0239(15) -0.0149(13) -0.0017(12) -0.0034(12)
C19 0.0261(15) 0.0278(16) 0.0235(15) -0.0149(13) -0.0059(12) 0.0002(12)
C20 0.0388(18) 0.0313(17) 0.0303(17) -0.0179(14) -0.0158(14) 0.0033(14)
C21 0.0377(18) 0.042(2) 0.0312(18) -0.0204(15) -0.0165(15) 0.0018(15)
C22 0.0323(17) 0.0310(17) 0.0269(16) -0.0148(14) -0.0101(13) 0.0038(13)
C23 0.0320(16) 0.0257(16) 0.0239(16) -0.0134(13) -0.0091(13) 0.0008(13)
C24 0.0232(15) 0.0267(16) 0.0199(14) -0.0129(12) -0.0041(12) -0.0009(12)
C25 0.0236(15) 0.0238(15) 0.0205(15) -0.0134(12) -0.0038(12) 0.0010(12)
C26 0.0213(14) 0.0244(15) 0.0202(15) -0.0123(12) -0.0033(11) -0.0012(11)
C27 0.0233(15) 0.0239(15) 0.0215(15) -0.0115(12) -0.0020(12) -0.0013(12)
C28 0.0229(14) 0.0238(15) 0.0175(14) -0.0101(12) -0.0022(11) -0.0008(11)
C29 0.0201(14) 0.0222(15) 0.0233(15) -0.0112(12) -0.0055(12) -0.0007(11)
C30 0.0207(14) 0.0224(15) 0.0226(15) -0.0119(12) -0.0047(12) 0.0008(11)
C31 0.0235(15) 0.0219(15) 0.0236(15) -0.0106(12) -0.0071(12) 0.0006(11)
C32 0.0214(14) 0.0231(15) 0.0238(15) -0.0087(13) -0.0047(12) -0.0010(11)
C33 0.0192(14) 0.0210(15) 0.0260(15) -0.0110(12) -0.0042(12) -0.0025(11)
C34 0.0180(14) 0.0225(15) 0.0232(15) -0.0122(12) -0.0059(11) -0.0009(11)
C35 0.0212(14) 0.0251(15) 0.0251(15) -0.0130(13) -0.0090(12) -0.0006(11)
C36 0.0238(15) 0.0250(16) 0.0262(16) -0.0145(13) -0.0076(12) -0.0004(12)
C37 0.0305(16) 0.0307(17) 0.0247(16) -0.0112(14) -0.0061(13) -0.0034(13)
C38 0.053(2) 0.0346(19) 0.0203(16) -0.0141(14) -0.0058(15) -0.0036(15)
C39 0.049(2) 0.0310(18) 0.0287(17) -0.0198(15) -0.0067(15) -0.0024(15)
C40 0.0260(15) 0.0260(16) 0.0280(16) -0.0140(13) -0.0069(13) -0.0036(12)
C41 0.0270(16) 0.0267(16) 0.0314(17) -0.0170(14) -0.0064(13) -0.0015(12)
C42 0.0408(18) 0.0289(17) 0.0311(17) -0.0190(14) -0.0026(14) -0.0075(14)
C43 0.046(2) 0.0295(18) 0.042(2) -0.0239(16) -0.0035(16) -0.0074(15)
C44 0.0397(18) 0.0199(16) 0.0380(19) -0.0142(14) -0.0047(15) -0.0048(13)
C45 0.0252(15) 0.0233(16) 0.0321(17) -0.0133(13) -0.0054(13) -0.0023(12)
C46 0.0231(15) 0.0236(15) 0.0267(16) -0.0130(13) -0.0044(12) -0.0023(12)
C47 0.0302(16) 0.0248(16) 0.0279(17) -0.0112(13) -0.0030(13) -0.0030(13)
C48 0.0304(16) 0.0227(16) 0.0299(17) -0.0107(13) -0.0044(13) -0.0030(12)
C49 0.060(2) 0.0224(17) 0.036(2) -0.0128(15) -0.0059(17) -0.0006(15)
C50 0.079(3) 0.0221(18) 0.035(2) -0.0038(15) -0.0072(19) -0.0034(17)
C51 0.066(3) 0.0308(19) 0.0287(19) -0.0085(15) -0.0047(17) -0.0001(17)
C52 0.0410(19) 0.0251(16) 0.0266(17) -0.0092(14) -0.0052(14) -0.0003(14)
C53 0.0359(17) 0.0302(17) 0.0238(16) -0.0106(14) -0.0056(13) -0.0003(14)
C54 0.051(2) 0.0324(18) 0.0229(17) -0.0081(14) -0.0063(15) -0.0025(15)
C55 0.046(2) 0.044(2) 0.0195(16) -0.0137(15) -0.0032(14) -0.0015(16)
C56 0.0322(17) 0.0385(19) 0.0277(17) -0.0171(15) -0.0075(14) 0.0010(14)
C57 0.0311(16) 0.0274(16) 0.0233(16) -0.0110(13) -0.0082(13) -0.0002(13)
C58 0.0260(15) 0.0287(16) 0.0216(15) -0.0116(13) -0.0066(12) -0.0001(12)
C59 0.031(6) 0.035(7) 0.025(6) -0.011(5) 0.000(5) -0.014(4)
C61 0.147(18) 0.045(11) 0.062(12) -0.021(9) 0.015(10) -0.059(10)
C63 0.060(7) 0.054(6) 0.041(6) -0.025(5) -0.007(5) -0.007(5)
C64 0.046(2) 0.0381(19) 0.041(2) -0.0229(16) -0.0250(17) 0.0129(16)
C65 0.058(2) 0.0329(18) 0.0292(18) -0.0156(15) -0.0194(16) 0.0096(16)
C66 0.059(7) 0.036(5) 0.035(6) -0.018(4) -0.029(5) 0.011(4)
C67 0.066(9) 0.026(4) 0.037(5) -0.005(3) -0.024(6) 0.012(5)
C68 0.065(8) 0.039(6) 0.045(6) -0.015(5) -0.021(6) 0.014(5)
C69 0.065(9) 0.040(5) 0.038(5) -0.019(4) -0.015(7) 0.010(6)
C70 0.047(2) 0.0307(17) 0.0205(16) -0.0111(14) -0.0057(14) -0.0071(14)
C71 0.046(2) 0.0313(18) 0.0262(17) -0.0127(14) -0.0070(15) 0.0005(15)
C72 0.051(2) 0.0356(19) 0.0283(18) -0.0137(15) -0.0116(15) 0.0021(16)
C73 0.095(3) 0.034(2) 0.038(2) -0.0135(17) -0.029(2) 0.000(2)
C74 0.049(2) 0.044(2) 0.0356(19) -0.0273(17) -0.0090(16) 0.0042(16)
C75 0.063(2) 0.046(2) 0.034(2) -0.0249(17) -0.0148(18) 0.0018(18)
C76 0.063(4) 0.056(4) 0.044(3) -0.034(3) -0.002(3) -0.007(3)
C77 0.090(5) 0.070(5) 0.060(4) -0.043(4) -0.012(4) -0.019(4)
C78 0.049(6) 0.030(5) 0.028(5) -0.018(4) -0.014(5) 0.010(4)
C79 0.047(7) 0.047(7) 0.031(6) -0.018(5) -0.003(5) -0.005(5)
C80 0.066(6) 0.096(8) 0.102(8) -0.046(6) -0.019(6) 0.006(6)
C81 0.061(5) 0.044(4) 0.074(6) -0.028(4) 0.000(4) 0.002(4)
C82 0.072(6) 0.064(6) 0.080(6) -0.031(5) -0.021(5) -0.007(5)
C83 0.071(5) 0.032(9) 0.072(5) -0.007(4) -0.012(4) -0.002(8)
C84 0.103(8) 0.079(7) 0.093(7) -0.044(6) -0.047(6) -0.006(6)
C85 0.105(10) 0.062(8) 0.058(7) -0.010(6) -0.047(7) -0.022(7)
C91 0.053(4) 0.042(4) 0.048(4) -0.026(3) -0.022(3) 0.002(3)
C93 0.092(6) 0.097(6) 0.054(5) -0.051(5) -0.032(4) 0.035(5)
C90 0.035(4) 0.030(4) 0.038(4) -0.017(4) -0.013(3) -0.005(3)
C92 0.039(5) 0.066(7) 0.056(6) -0.011(5) -0.025(4) 0.010(4)

loop_
_atom_type_symbol
_atom_type_description
_atom_type_scat_dispersion_real
_atom_type_scat_dispersion_imag
_atom_type_scat_source
C C 0.0033 0.0016 'International Tables Vol C Tables 4.2.6.8 and 6.1.1.4'
H H 0.0000 0.0000 'International Tables Vol C Tables 4.2.6.8 and 6.1.1.4'

loop_
_geom_angle_atom_site_label_1
_geom_angle_atom_site_label_2
_geom_angle_atom_site_label_3
_geom_angle
C6 C1 C2 118.2(3)
C6 C1 C28 119.7(3)
C2 C1 C28 121.9(3)
C3 C2 C1 122.6(3)
C3 C2 H1 118.7
C1 C2 H1 118.7
C2 C3 C4 118.1(3)
C2 C3 C59 125.8(6)
C4 C3 C59 113.8(6)
C2 C3 C90 117.1(4)
C4 C3 C90 124.0(4)
C5 C4 C3 120.9(3)
C5 C4 H2 119.6
C3 C4 H2 119.6
C4 C5 C6 121.9(3)
C4 C5 H3 119.0
C6 C5 H3 119.0
C5 C6 C1 118.1(3)
C5 C6 C7 121.3(3)
C1 C6 C7 120.5(3)
C8 C7 C12 118.7(3)
C8 C7 C6 122.0(3)
C12 C7 C6 119.2(3)
C9 C8 C7 121.3(3)
C9 C8 H4 119.3
C7 C8 H4 119.3
C8 C9 C10 120.2(3)
C8 C9 H5 119.9
C10 C9 H5 119.9
C9 C10 C11 121.0(3)
C9 C10 H6 119.5
C11 C10 H6 119.5
C10 C11 C12 119.2(3)
C10 C11 C14 120.9(3)
C12 C11 C14 119.9(3)
C11 C12 C7 119.5(3)
C11 C12 C27 120.5(3)
C7 C12 C27 120.0(3)
C18 C13 C14 119.8(3)
C18 C13 C26 119.8(3)
C14 C13 C26 120.4(3)
C15 C14 C13 118.8(3)
C15 C14 C11 121.7(3)
C13 C14 C11 119.5(3)
C16 C15 C14 121.2(3)
C16 C15 H7 119.4
C14 C15 H7 119.4
C17 C16 C15 120.6(3)
C17 C16 H8 119.7
C15 C16 H8 119.7
C16 C17 C18 120.9(3)
C16 C17 H9 119.5
C18 C17 H9 119.5
C17 C18 C13 118.6(3)
C17 C18 C19 121.7(3)
C13 C18 C19 119.6(3)
C20 C19 C24 118.1(3)
C20 C19 C18 121.8(3)
C24 C19 C18 120.0(3)
C21 C20 C19 122.0(3)
C21 C20 H10 119.0
C19 C20 H10 119.0
C20 C21 C22 120.6(3)
C20 C21 H11 119.7
C22 C21 H11 119.7
C23 C22 C21 118.0(3)
C23 C22 C64 121.0(3)
C21 C22 C64 121.0(3)
C22 C23 C24 122.9(3)
C22 C23 H12 118.5
C24 C23 H12 118.5
C23 C24 C19 118.0(3)
C23 C24 C25 122.2(3)
C19 C24 C25 119.5(3)
C26 C25 C30 119.2(3)
C26 C25 C24 119.1(3)
C30 C25 C24 121.1(2)
C25 C26 C27 119.1(3)
C25 C26 C13 120.7(3)
C27 C26 C13 120.1(3)
C28 C27 C26 119.9(3)
C28 C27 C12 120.8(3)
C26 C27 C12 119.3(3)
C27 C28 C29 118.6(3)
C27 C28 C1 118.9(3)
C29 C28 C1 122.0(3)
C30 C29 C28 116.1(2)
C30 C29 C34 116.2(2)
C28 C29 C34 127.7(3)
C29 C30 C25 117.2(2)
C29 C30 C31 117.1(2)
C25 C30 C31 125.7(3)
C32 C31 C30 118.6(3)
C32 C31 C58 119.4(3)
C30 C31 C58 121.6(2)
C31 C32 C33 119.3(3)
C31 C32 C47 120.3(3)
C33 C32 C47 120.3(3)
C34 C33 C32 120.0(2)
C34 C33 C46 120.7(3)
C32 C33 C46 119.2(2)
C33 C34 C29 118.6(2)
C33 C34 C35 119.1(2)
C29 C34 C35 121.7(2)
C36 C35 C40 117.8(3)
C36 C35 C34 122.2(2)
C40 C35 C34 119.8(3)
C37 C36 C35 123.1(3)
C37 C36 H13 118.4
C35 C36 H13 118.4
C36 C37 C38 117.9(3)
C36 C37 C70 120.4(3)
C38 C37 C70 121.5(3)
C39 C38 C37 120.8(3)
C39 C38 H14 119.6
C37 C38 H14 119.6
C38 C39 C40 121.9(3)
C38 C39 H15 119.0
C40 C39 H15 119.0
C39 C40 C35 118.2(3)
C39 C40 C41 121.5(3)
C35 C40 C41 120.2(3)
C42 C41 C46 119.4(3)
C42 C41 C40 121.5(3)
C46 C41 C40 119.0(3)
C43 C42 C41 120.5(3)
C43 C42 H16 119.7
C41 C42 H16 119.7
C44 C43 C42 120.5(3)
C44 C43 H17 119.8
C42 C43 H17 119.8
C43 C44 C45 121.5(3)
C43 C44 H18 119.2
C45 C44 H18 119.2
C44 C45 C46 118.7(3)
C44 C45 C48 121.2(3)
C46 C45 C48 120.1(3)
C41 C46 C45 119.3(3)
C41 C46 C33 120.2(3)
C45 C46 C33 120.4(3)
C48 C47 C52 119.6(3)
C48 C47 C32 120.4(3)
C52 C47 C32 120.0(3)
C49 C48 C47 119.1(3)
C49 C48 C45 121.5(3)
C47 C48 C45 119.4(3)
C48 C49 C50 121.3(3)
C48 C49 H19 119.4
C50 C49 H19 119.4
C51 C50 C49 120.4(3)
C51 C50 H20 119.8
C49 C50 H20 119.8
C50 C51 C52 120.9(3)
C50 C51 H21 119.5
C52 C51 H21 119.5
C51 C52 C47 118.8(3)
C51 C52 C53 121.9(3)
C47 C52 C53 119.3(3)
C58 C53 C54 118.1(3)
C58 C53 C52 120.2(3)
C54 C53 C52 121.7(3)
C55 C54 C53 121.9(3)
C55 C54 H22 119.1
C53 C54 H22 119.1
C54 C55 C56 121.0(3)
C54 C55 H23 119.5
C56 C55 H23 119.5
C57 C56 C55 117.2(3)
C57 C56 C74 121.2(3)
C55 C56 C74 121.6(3)
C56 C57 C58 123.4(3)
C56 C57 H24 118.3
C58 C57 H24 118.3
C53 C58 C57 118.2(3)
C53 C58 C31 119.6(3)
C57 C58 C31 122.1(3)
C3 C59 C61 124.4(10)
C3 C59 H90 106.2
C61 C59 H90 106.2
C3 C59 H91 106.2
C61 C59 H91 106.2
H90 C59 H91 106.4
C59 C61 C63 108.7(11)
C59 C61 H92 109.9
C63 C61 H92 109.9
C59 C61 H93 109.9
C63 C61 H93 109.9
H92 C61 H93 108.3
C85 C63 C61 115.1(11)
C85 C63 H94 108.5
C61 C63 H94 108.5
C85 C63 H95 108.5
C61 C63 H95 108.5
H94 C63 H95 107.5
C22 C64 C65 113.6(3)
C22 C64 H33 108.8
C65 C64 H33 108.8
C22 C64 H34 108.8
C65 C64 H34 108.8
H33 C64 H34 107.7
C66 C65 C64 119.0(9)
C64 C65 C68 106.3(10)
C66 C65 H35 107.6
C64 C65 H35 107.6
C66 C65 H36 107.6
C64 C65 H36 107.6
H35 C65 H36 107.0
C64 C65 H37 110.5
C68 C65 H37 110.5
C64 C65 H38 110.5
C68 C65 H38 110.5
H37 C65 H38 108.7
C65 C66 C67 115.1(10)
C65 C66 H70 108.5
C67 C66 H70 108.5
C65 C66 H71 108.5
C67 C66 H71 108.5
H70 C66 H71 107.5
C66 C67 H72 109.5
C66 C67 H73 109.5
H72 C67 H73 109.5
C66 C67 H74 109.5
H72 C67 H74 109.5
H73 C67 H74 109.5
C69 C68 C65 110.3(13)
C69 C68 H75 109.6
C65 C68 H75 109.6
C69 C68 H76 109.6
C65 C68 H76 109.6
H75 C68 H76 108.1
C68 C69 H77 109.5
C68 C69 H78 109.5
H77 C69 H78 109.5
C68 C69 H79 109.5
H77 C69 H79 109.5
H78 C69 H79 109.5
C37 C70 C71 110.8(3)
C37 C70 H39 109.5
C71 C70 H39 109.5
C37 C70 H40 109.5
C71 C70 H40 109.5
H39 C70 H40 108.1
C72 C71 C70 115.4(3)
C72 C71 H41 108.4
C70 C71 H41 108.4
C72 C71 H42 108.4
C70 C71 H42 108.4
H41 C71 H42 107.5
C73 C72 C71 113.8(3)
C73 C72 H43 108.8
C71 C72 H43 108.8
C73 C72 H44 108.8
C71 C72 H44 108.8
H43 C72 H44 107.7
C72 C73 H45 109.5
C72 C73 H46 109.5
H45 C73 H46 109.5
C72 C73 H47 109.5
H45 C73 H47 109.5
H46 C73 H47 109.5
C56 C74 C75 113.8(3)
C78 C75 C74 113.3(5)
C76 C75 C74 117.8(4)
C76 C75 H48 107.9
C74 C75 H48 107.9
C76 C75 H49 107.9
C74 C75 H49 107.9
H48 C75 H49 107.2
C78 C75 H50 108.9
C74 C75 H50 108.9
C78 C75 H51 108.9
C74 C75 H51 108.9
H50 C75 H51 107.7
C75 C76 C77 116.2(5)
C75 C76 H80 108.2
C77 C76 H80 108.2
C75 C76 H81 108.2
C77 C76 H81 108.2
H80 C76 H81 107.4
C76 C77 H82 109.5
C76 C77 H83 109.5
H82 C77 H83 109.5
C76 C77 H84 109.5
H82 C77 H84 109.5
H83 C77 H84 109.5
C75 C78 C79 107.9(7)
C75 C78 H85 110.1
C79 C78 H85 110.1
C75 C78 H86 110.1
C79 C78 H86 110.1
H85 C78 H86 108.4
C78 C79 H87 109.5
C78 C79 H88 109.5
H87 C79 H88 109.5
C78 C79 H89 109.5
H87 C79 H89 109.5
H88 C79 H89 109.5
C81 C80 H52 109.5
C81 C80 H53 109.5
H52 C80 H53 109.5
C81 C80 H54 109.5
H52 C80 H54 109.5
H53 C80 H54 109.5
C82 C81 C80 109.4(7)
C82 C81 H55 109.8
C80 C81 H55 109.8
C82 C81 H56 109.8
C80 C81 H56 109.8
H55 C81 H56 108.2
C81 C82 C83 110.2(10)
C81 C82 H57 109.6
C83 C82 H57 109.6
C81 C82 H58 109.6
C83 C82 H58 109.6
H57 C82 H58 108.1
C84 C83 C82 114.9(15)
C84 C83 H59 108.6
C82 C83 H59 108.6
C84 C83 H60 108.6
C82 C83 H60 108.6
H59 C83 H60 107.5
C83 C84 H61 109.5
C83 C84 H62 109.5
H61 C84 H62 109.5
C83 C84 H63 109.5
H61 C84 H63 109.5
H62 C84 H63 109.5
C63 C85 H96 109.5
C63 C85 H97 109.5
H96 C85 H97 109.5
C63 C85 H98 109.5
H96 C85 H98 109.5
H97 C85 H98 109.5
C92 C91 C90 110.8(6)
C92 C91 H99 109.5
C90 C91 H99 109.5
C92 C91 H100 109.5
C90 C91 H100 109.5
H99 C91 H100 108.1
C92 C93 H101 109.5
C92 C93 H102 109.5
H101 C93 H102 109.5
C92 C93 H103 109.5
H101 C93 H103 109.5
H102 C93 H103 109.5
C91 C90 C3 111.6(5)
C91 C90 H104 109.3
C3 C90 H104 109.3
C91 C90 H105 109.3
C3 C90 H105 109.3
H104 C90 H105 108.0
C91 C92 C93 107.9(7)
C91 C92 H106 110.1
C93 C92 H106 110.1
C91 C92 H107 110.1
C93 C92 H107 110.1
H106 C92 H107 108.4

loop_
_geom_bond_atom_site_label_1
_geom_bond_atom_site_label_2
_geom_bond_distance
C1 C6 1.413(4)
C1 C2 1.416(4)
C1 C28 1.466(4)
C2 C3 1.378(4)
C2 H1 0.9500
C3 C4 1.395(5)
C3 C59 1.465(12)
C3 C90 1.575(8)
C4 C5 1.368(4)
C4 H2 0.9500
C5 C6 1.409(4)
C5 H3 0.9500
C6 C7 1.452(4)
C7 C8 1.399(4)
C7 C12 1.420(4)
C8 C9 1.376(4)
C8 H4 0.9500
C9 C10 1.382(5)
C9 H5 0.9500
C10 C11 1.393(4)
C10 H6 0.9500
C11 C12 1.419(4)
C11 C14 1.467(4)
C12 C27 1.444(4)
C13 C18 1.420(4)
C13 C14 1.420(4)
C13 C26 1.443(4)
C14 C15 1.389(4)
C15 C16 1.379(5)
C15 H7 0.9500
C16 C17 1.371(4)
C16 H8 0.9500
C17 C18 1.402(4)
C17 H9 0.9500
C18 C19 1.453(4)
C19 C20 1.407(4)
C19 C24 1.411(4)
C20 C21 1.363(4)
C20 H10 0.9500
C21 C22 1.401(4)
C21 H11 0.9500
C22 C23 1.373(4)
C22 C64 1.512(4)
C23 C24 1.411(4)
C23 H12 0.9500
C24 C25 1.471(4)
C25 C26 1.397(4)
C25 C30 1.442(4)
C26 C27 1.441(4)
C27 C28 1.406(4)
C28 C29 1.449(4)
C29 C30 1.412(4)
C29 C34 1.455(4)
C30 C31 1.446(4)
C31 C32 1.402(4)
C31 C58 1.466(4)
C32 C33 1.444(4)
C32 C47 1.446(4)
C33 C34 1.401(4)
C33 C46 1.447(4)
C34 C35 1.465(4)
C35 C36 1.408(4)
C35 C40 1.415(4)
C36 C37 1.382(4)
C36 H13 0.9500
C37 C38 1.395(4)
C37 C70 1.511(4)
C38 C39 1.366(4)
C38 H14 0.9500
C39 C40 1.413(4)
C39 H15 0.9500
C40 C41 1.460(4)
C41 C42 1.397(4)
C41 C46 1.418(4)
C42 C43 1.378(4)
C42 H16 0.9500
C43 C44 1.376(5)
C43 H17 0.9500
C44 C45 1.391(4)
C44 H18 0.9500
C45 C46 1.423(4)
C45 C48 1.472(4)
C47 C48 1.419(4)
C47 C52 1.420(4)
C48 C49 1.383(4)
C49 C50 1.384(5)
C49 H19 0.9500
C50 C51 1.372(5)
C50 H20 0.9500
C51 C52 1.401(5)
C51 H21 0.9500
C52 C53 1.459(4)
C53 C58 1.408(4)
C53 C54 1.411(4)
C54 C55 1.368(5)
C54 H22 0.9500
C55 C56 1.406(5)
C55 H23 0.9500
C56 C57 1.380(4)
C56 C74 1.518(4)
C57 C58 1.410(4)
C57 H24 0.9500
C59 C61 1.578(16)
C59 H90 0.9900
C59 H91 0.9900
C61 C63 1.596(15)
C61 H92 0.9900
C61 H93 0.9900
C63 C85 1.543(12)
C63 H94 0.9900
C63 H95 0.9900
C64 C65 1.525(5)
C64 H33 0.9900
C64 H34 0.9900
C65 C66 1.509(11)
C65 C68 1.559(14)
C65 H35 0.9900
C65 H36 0.9900
C65 H37 0.9900
C65 H38 0.9900
C66 C67 1.530(13)
C66 H70 0.9900
C66 H71 0.9900
C67 H72 0.9800
C67 H73 0.9800
C67 H74 0.9800
C68 C69 1.524(14)
C68 H75 0.9900
C68 H76 0.9900
C69 H77 0.9800
C69 H78 0.9800
C69 H79 0.9800
C70 C71 1.532(5)
C70 H39 0.9900
C70 H40 0.9900
C71 C72 1.525(4)
C71 H41 0.9900
C71 H42 0.9900
C72 C73 1.518(5)
C72 H43 0.9900
C72 H44 0.9900
C73 H45 0.9800
C73 H46 0.9800
C73 H47 0.9800
C74 C75 1.522(5)
C75 C78 1.433(9)
C75 C76 1.516(6)
C75 H48 0.9900
C75 H49 0.9900
C75 H50 0.9900
C75 H51 0.9900
C76 C77 1.520(8)
C76 H80 0.9900
C76 H81 0.9900
C77 H82 0.9800
C77 H83 0.9800
C77 H84 0.9800
C78 C79 1.542(12)
C78 H85 0.9900
C78 H86 0.9900
C79 H87 0.9800
C79 H88 0.9800
C79 H89 0.9800
C80 C81 1.579(11)
C80 H52 0.9800
C80 H53 0.9800
C80 H54 0.9800
C81 C82 1.540(10)
C81 H55 0.9900
C81 H56 0.9900
C82 C83 1.544(17)
C82 H57 0.9900
C82 H58 0.9900
C83 C84 1.526(17)
C83 H59 0.9900
C83 H60 0.9900
C84 H61 0.9800
C84 H62 0.9800
C84 H63 0.9800
C85 H96 0.9800
C85 H97 0.9800
C85 H98 0.9800
C91 C92 1.491(11)
C91 C90 1.498(9)
C91 H99 0.9900
C91 H100 0.9900
C93 C92 1.577(11)
C93 H101 0.9800
C93 H102 0.9800
C93 H103 0.9800
C90 H104 0.9900
C90 H105 0.9900
C92 H106 0.9900
C92 H107 0.9900

loop_
_geom_torsion_atom_site_label_1
_geom_torsion_atom_site_label_2
_geom_torsion_atom_site_label_3
_geom_torsion_atom_site_label_4
_geom_torsion
C6 C1 C2 C3 -3.6(5)
C28 C1 C2 C3 -178.6(3)
C1 C2 C3 C4 1.4(5)
C1 C2 C3 C59 -160.2(5)
C1 C2 C3 C90 172.0(4)
C2 C3 C4 C5 1.5(5)
C59 C3 C4 C5 165.2(5)
C90 C3 C4 C5 -168.5(4)
C3 C4 C5 C6 -2.1(5)
C4 C5 C6 C1 -0.2(4)
C4 C5 C6 C7 176.6(3)
C2 C1 C6 C5 2.9(4)
C28 C1 C6 C5 178.0(3)
C2 C1 C6 C7 -173.9(3)
C28 C1 C6 C7 1.2(4)
C5 C6 C7 C8 5.9(4)
C1 C6 C7 C8 -177.4(3)
C5 C6 C7 C12 -171.8(3)
C1 C6 C7 C12 4.8(4)
C12 C7 C8 C9 1.9(5)
C6 C7 C8 C9 -175.9(3)
C7 C8 C9 C10 -2.2(5)
C8 C9 C10 C11 -0.1(5)
C9 C10 C11 C12 2.5(5)
C9 C10 C11 C14 -178.5(3)
C10 C11 C12 C7 -2.7(4)
C14 C11 C12 C7 178.3(3)
C10 C11 C12 C27 178.5(3)
C14 C11 C12 C27 -0.5(4)
C8 C7 C12 C11 0.6(4)
C6 C7 C12 C11 178.4(3)
C8 C7 C12 C27 179.4(3)
C6 C7 C12 C27 -2.8(4)
C18 C13 C14 C15 -3.0(4)
C26 C13 C14 C15 179.0(3)
C18 C13 C14 C11 175.5(3)
C26 C13 C14 C11 -2.5(4)
C10 C11 C14 C15 3.5(5)
C12 C11 C14 C15 -177.6(3)
C10 C11 C14 C13 -175.0(3)
C12 C11 C14 C13 3.9(4)
C13 C14 C15 C16 3.2(5)
C11 C14 C15 C16 -175.3(3)
C14 C15 C16 C17 -0.6(5)
C15 C16 C17 C18 -2.1(5)
C16 C17 C18 C13 2.2(4)
C16 C17 C18 C19 -174.9(3)
C14 C13 C18 C17 0.4(4)
C26 C13 C18 C17 178.4(3)
C14 C13 C18 C19 177.6(3)
C26 C13 C18 C19 -4.4(4)
C17 C18 C19 C20 5.3(4)
C13 C18 C19 C20 -171.8(3)
C17 C18 C19 C24 -178.3(3)
C13 C18 C19 C24 4.6(4)
C24 C19 C20 C21 -2.3(5)
C18 C19 C20 C21 174.1(3)
C19 C20 C21 C22 -2.3(5)
C20 C21 C22 C23 3.5(5)
C20 C21 C22 C64 -175.3(3)
C21 C22 C23 C24 0.0(5)
C64 C22 C23 C24 178.8(3)
C22 C23 C24 C19 -4.5(4)
C22 C23 C24 C25 -178.8(3)
C20 C19 C24 C23 5.6(4)
C18 C19 C24 C23 -170.9(3)
C20 C19 C24 C25 180.0(3)
C18 C19 C24 C25 3.5(4)
C23 C24 C25 C26 162.2(3)
C19 C24 C25 C26 -11.9(4)
C23 C24 C25 C30 -8.7(4)
C19 C24 C25 C30 177.1(3)
C30 C25 C26 C27 -0.4(4)
C24 C25 C26 C27 -171.6(2)
C30 C25 C26 C13 -176.6(2)
C24 C25 C26 C13 12.3(4)
C18 C13 C26 C25 -4.2(4)
C14 C13 C26 C25 173.8(3)
C18 C13 C26 C27 179.7(2)
C14 C13 C26 C27 -2.3(4)
C25 C26 C27 C28 12.0(4)
C13 C26 C27 C28 -171.8(3)
C25 C26 C27 C12 -170.4(3)
C13 C26 C27 C12 5.8(4)
C11 C12 C27 C28 173.2(3)
C7 C12 C27 C28 -5.5(4)
C11 C12 C27 C26 -4.3(4)
C7 C12 C27 C26 176.9(3)
C26 C27 C28 C29 1.4(4)
C12 C27 C28 C29 -176.1(2)
C26 C27 C28 C1 -170.9(2)
C12 C27 C28 C1 11.5(4)
C6 C1 C28 C27 -9.4(4)
C2 C1 C28 C27 165.5(3)
C6 C1 C28 C29 178.6(3)
C2 C1 C28 C29 -6.5(4)
C27 C28 C29 C30 -26.0(4)
C1 C28 C29 C30 146.0(3)
C27 C28 C29 C34 153.8(3)
C1 C28 C29 C34 -34.2(4)
C28 C29 C30 C25 37.4(4)
C34 C29 C30 C25 -142.4(3)
C28 C29 C30 C31 -142.0(3)
C34 C29 C30 C31 38.1(4)
C26 C25 C30 C29 -24.5(4)
C24 C25 C30 C29 146.4(3)
C26 C25 C30 C31 154.9(3)
C24 C25 C30 C31 -34.2(4)
C29 C30 C31 C32 -27.1(4)
C25 C30 C31 C32 153.6(3)
C29 C30 C31 C58 145.3(3)
C25 C30 C31 C58 -34.0(4)
C30 C31 C32 C33 1.6(4)
C58 C31 C32 C33 -170.9(3)
C30 C31 C32 C47 -174.2(3)
C58 C31 C32 C47 13.2(4)
C31 C32 C33 C34 12.2(4)
C47 C32 C33 C34 -171.9(3)
C31 C32 C33 C46 -170.5(3)
C47 C32 C33 C46 5.4(4)
C32 C33 C34 C29 -0.7(4)
C46 C33 C34 C29 -177.9(2)
C32 C33 C34 C35 -172.5(2)
C46 C33 C34 C35 10.3(4)
C30 C29 C34 C33 -24.4(4)
C28 C29 C34 C33 155.8(3)
C30 C29 C34 C35 147.2(3)
C28 C29 C34 C35 -32.7(4)
C33 C34 C35 C36 168.5(3)
C29 C34 C35 C36 -3.1(4)
C33 C34 C35 C40 -8.3(4)
C29 C34 C35 C40 -179.8(3)
C40 C35 C36 C37 -4.6(4)
C34 C35 C36 C37 178.6(3)
C35 C36 C37 C38 2.5(5)
C35 C36 C37 C70 -172.1(3)
C36 C37 C38 C39 0.9(5)
C70 C37 C38 C39 175.5(3)
C37 C38 C39 C40 -2.2(5)
C38 C39 C40 C35 0.1(5)
C38 C39 C40 C41 179.2(3)
C36 C35 C40 C39 3.1(4)
C34 C35 C40 C39 -180.0(3)
C36 C35 C40 C41 -176.0(3)
C34 C35 C40 C41 0.9(4)
C39 C40 C41 C42 3.6(5)
C35 C40 C41 C42 -177.3(3)
C39 C40 C41 C46 -174.6(3)
C35 C40 C41 C46 4.5(4)
C46 C41 C42 C43 0.2(5)
C40 C41 C42 C43 -178.1(3)
C41 C42 C43 C44 -0.8(5)
C42 C43 C44 C45 0.4(5)
C43 C44 C45 C46 0.7(5)
C43 C44 C45 C48 -179.5(3)
C42 C41 C46 C45 0.9(4)
C40 C41 C46 C45 179.1(3)
C42 C41 C46 C33 179.1(3)
C40 C41 C46 C33 -2.6(4)
C44 C45 C46 C41 -1.3(4)
C48 C45 C46 C41 178.9(3)
C44 C45 C46 C33 -179.5(3)
C48 C45 C46 C33 0.6(4)
C34 C33 C46 C41 -4.9(4)
C32 C33 C46 C41 177.8(3)
C34 C33 C46 C45 173.4(3)
C32 C33 C46 C45 -3.9(4)
C31 C32 C47 C48 172.3(3)
C33 C32 C47 C48 -3.6(4)
C31 C32 C47 C52 -6.0(4)
C33 C32 C47 C52 178.1(3)
C52 C47 C48 C49 -1.1(5)
C32 C47 C48 C49 -179.4(3)
C52 C47 C48 C45 178.6(3)
C32 C47 C48 C45 0.3(4)
C44 C45 C48 C49 1.0(5)
C46 C45 C48 C49 -179.1(3)
C44 C45 C48 C47 -178.6(3)
C46 C45 C48 C47 1.2(4)
C47 C48 C49 C50 0.7(5)
C45 C48 C49 C50 -179.0(3)
C48 C49 C50 C51 -0.2(6)
C49 C50 C51 C52 0.1(6)
C50 C51 C52 C47 -0.5(6)
C50 C51 C52 C53 -178.3(4)
C48 C47 C52 C51 1.0(5)
C32 C47 C52 C51 179.3(3)
C48 C47 C52 C53 178.9(3)
C32 C47 C52 C53 -2.8(5)
C51 C52 C53 C58 -177.9(3)
C47 C52 C53 C58 4.3(5)
C51 C52 C53 C54 4.1(5)
C47 C52 C53 C54 -173.7(3)
C58 C53 C54 C55 -3.1(5)
C52 C53 C54 C55 174.9(3)
C53 C54 C55 C56 -1.9(5)
C54 C55 C56 C57 4.0(5)
C54 C55 C56 C74 -173.6(3)
C55 C56 C57 C58 -1.1(5)
C74 C56 C57 C58 176.5(3)
C54 C53 C58 C57 5.8(4)
C52 C53 C58 C57 -172.3(3)
C54 C53 C58 C31 -179.1(3)
C52 C53 C58 C31 2.8(4)
C56 C57 C58 C53 -3.8(5)
C56 C57 C58 C31 -178.7(3)
C32 C31 C58 C53 -11.6(4)
C30 C31 C58 C53 176.1(3)
C32 C31 C58 C57 163.3(3)
C30 C31 C58 C57 -9.1(4)
C2 C3 C59 C61 81.5(13)
C4 C3 C59 C61 -80.9(12)
C3 C59 C61 C63 70.0(17)
C59 C61 C63 C85 68.8(16)
C23 C22 C64 C65 61.0(4)
C21 C22 C64 C65 -120.2(3)
C22 C64 C65 C66 175.4(10)
C22 C64 C65 C68 175.0(13)
C64 C65 C66 C67 177.5(12)
C64 C65 C68 C69 178.3(16)
C36 C37 C70 C71 87.8(3)
C38 C37 C70 C71 -86.7(4)
C37 C70 C71 C72 -179.5(3)
C70 C71 C72 C73 63.4(4)
C57 C56 C74 C75 61.8(4)
C55 C56 C74 C75 -120.7(4)
C56 C74 C75 C78 68.2(5)
C56 C74 C75 C76 -179.9(4)
C74 C75 C76 C77 -177.9(5)
C74 C75 C78 C79 166.6(6)
C80 C81 C82 C83 -178(2)
C81 C82 C83 C84 -180(2)
C92 C91 C90 C3 62.8(8)
C2 C3 C90 C91 77.1(6)
C4 C3 C90 C91 -112.9(5)
C90 C91 C92 C93 176.1(7)
